data_7015711
loop_
_publ_author_name
'Granum, David M.'
'Riedel, Paul J.'
'Crawford, Joshua A.'
'Mahle, Thomas K.'
'Wyss, Chelsea M.'
'Begej, Anastasia K.'
'Arulsamy, Navamoney'
'Pierce, Brad S.'
'Mehn, Mark P.'

_publ_section_title
;
 Synthesis and Characterization of Sterically Encumbered \b-Ketoiminate
 Complexes of Iron(ii) and Zinc(ii).
;
_journal_issue 22
_journal_name_full 'Dalton transactions (Cambridge, England : 2003)'
_journal_page_first 5881
_journal_page_last 5890
_journal_paper_doi 10.1039/c1dt10024f
_journal_volume 40
_journal_year 2011
_chemical_formula_moiety 'C16 H28 Fe N2 O2'
_chemical_formula_sum 'C16 H28 Fe N2 O2'
_chemical_formula_weight 336.25
_chemical_name_systematic
;

?

;
_space_group_IT_number 45
_symmetry_cell_setting orthorhombic
_symmetry_space_group_name_Hall 'I 2 -2c'
_symmetry_space_group_name_H-M 'I b a 2'
_atom_sites_solution_hydrogens geom
_atom_sites_solution_primary direct
_atom_sites_solution_secondary difmap
_audit_creation_method SHELXL-97
_cell_angle_alpha 90.00
_cell_angle_beta 90.00
_cell_angle_gamma 90.00
_cell_formula_units_Z 8
_cell_length_a 10.6628(2)
_cell_length_b 15.7409(3)
_cell_length_c 20.5025(4)
_cell_measurement_reflns_used 9112
_cell_measurement_temperature 296(2)
_cell_measurement_theta_max 39.35
_cell_measurement_theta_min 3.05
_cell_volume 3441.18(11)
_computing_cell_refinement 'Bruker SMART (Bruker, 2004)'
_computing_data_collection 'Bruker SMART (Bruker, 2004)'
_computing_data_reduction 'Bruker SAINT (Bruker, 2004)'
_computing_molecular_graphics 'Bruker SHELXTL V. 6.14 (Bruker, 2004)'
_computing_publication_material 'Bruker SHELXTL V. 6.14 (Bruker, 2004)'
_computing_structure_refinement 'SHELXL-97 (Sheldrick, 1997)'
_computing_structure_solution 'SHELXS-97 (Sheldrick, 1997)'
_diffrn_ambient_temperature 296(2)
_diffrn_measured_fraction_theta_full 0.999
_diffrn_measured_fraction_theta_max 0.999
_diffrn_measurement_device_type 'CCD area detector'
_diffrn_measurement_method 'phi and omega scans'
_diffrn_radiation_monochromator graphite
_diffrn_radiation_source 'fine-focus sealed tube'
_diffrn_radiation_type MoK\a
_diffrn_radiation_wavelength 0.71073
_diffrn_reflns_av_R_equivalents 0.0278
_diffrn_reflns_av_sigmaI/netI 0.0290
_diffrn_reflns_limit_h_max 17
_diffrn_reflns_limit_h_min -17
_diffrn_reflns_limit_k_max 25
_diffrn_reflns_limit_k_min -26
_diffrn_reflns_limit_l_max 27
_diffrn_reflns_limit_l_min -34
_diffrn_reflns_number 33361
_diffrn_reflns_theta_full 36.32
_diffrn_reflns_theta_max 36.32
_diffrn_reflns_theta_min 2.31
_exptl_absorpt_coefficient_mu 0.882
_exptl_absorpt_correction_T_max 0.9006
_exptl_absorpt_correction_T_min 0.7800
_exptl_absorpt_correction_type numerical
_exptl_absorpt_process_details 'SADABS (Bruker, 2004)'
_exptl_crystal_colour intense_yellow
_exptl_crystal_density_diffrn 1.298
_exptl_crystal_density_method 'not measured'
_exptl_crystal_description rectangular_prism
_exptl_crystal_F_000 1440
_exptl_crystal_size_max 0.47
_exptl_crystal_size_mid 0.27
_exptl_crystal_size_min 0.18
_refine_diff_density_max 0.598
_refine_diff_density_min -0.245
_refine_diff_density_rms 0.052
_refine_ls_abs_structure_details 'Flack H D (1983), Acta Cryst. A39, 876-881'
_refine_ls_abs_structure_Flack 0.014(13)
_refine_ls_extinction_method none
_refine_ls_goodness_of_fit_ref 1.045
_refine_ls_hydrogen_treatment constr
_refine_ls_matrix_type full
_refine_ls_number_parameters 199
_refine_ls_number_reflns 7575
_refine_ls_number_restraints 1
_refine_ls_restrained_S_all 1.045
_refine_ls_R_factor_all 0.0356
_refine_ls_R_factor_gt 0.0283
_refine_ls_shift/su_max 0.001
_refine_ls_shift/su_mean 0.000
_refine_ls_structure_factor_coef Fsqd
_refine_ls_weighting_details 'calc w=1/[\s^2^(Fo^2^)+(0.0402P)^2^+0.2746P] where P=(Fo^2^+2Fc^2^)/3'
_refine_ls_weighting_scheme calc
_refine_ls_wR_factor_gt 0.0710
_refine_ls_wR_factor_ref 0.0747
_reflns_number_gt 6592
_reflns_number_total 7575
_reflns_threshold_expression >2sigma(I)
_cod_data_source_file c1dt10024f.txt
_cod_data_source_block tkm01n
_cod_depositor_comments
;
The following automatic conversions were performed:
'_symmetry_cell_setting' value 'Orthorhombic' changed to 'orthorhombic'
according to '/home/saulius/struct/CIF-dictionaries/cif_core.dic'
dictionary named 'cif_core.dic' version 2.4.1 from 2010-06-29.

Automatic conversion script
Id: cif_fix_enum 1555 2011-01-17 13:19:09Z saulius 
;
_cod_original_sg_symbol_H-M Iba2
_cod_database_code 7015711

loop_
_symmetry_equiv_pos_as_xyz
'x, y, z'
'-x, -y, z'
'x+1/2, -y+1/2, z'
'-x+1/2, y+1/2, z'
'x+1/2, y+1/2, z+1/2'
'-x+1/2, -y+1/2, z+1/2'
'x+1, -y+1, z+1/2'
'-x+1, y+1, z+1/2'

loop_
_atom_site_label
_atom_site_type_symbol
_atom_site_fract_x
_atom_site_fract_y
_atom_site_fract_z
_atom_site_U_iso_or_equiv
_atom_site_adp_type
_atom_site_occupancy
_atom_site_symmetry_multiplicity
_atom_site_calc_flag
_atom_site_refinement_flags
_atom_site_disorder_assembly
_atom_site_disorder_group
Fe1 Fe 1.0000 1.0000 0.606986(9) 0.01591(4) Uani 1 2 d S . .
O1 O 1.01660(7) 0.89196(5) 0.65176(4) 0.02186(15) Uani 1 1 d . . .
N1 N 0.84231(7) 0.96414(5) 0.55737(4) 0.01716(14) Uani 1 1 d . . .
C1 C 1.00076(10) 0.74370(7) 0.67007(6) 0.0249(2) Uani 1 1 d . . .
H1A H 1.0864 0.7335 0.6579 0.037 Uiso 1 1 calc R . .
H1B H 0.9499 0.6965 0.6567 0.037 Uiso 1 1 calc R . .
H1C H 0.9953 0.7503 0.7165 0.037 Uiso 1 1 calc R . .
C2 C 0.95483(9) 0.82331(6) 0.63731(5) 0.01774(16) Uani 1 1 d . . .
C3 C 0.85423(9) 0.81897(6) 0.59503(5) 0.01859(16) Uani 1 1 d . . .
H3A H 0.8189 0.7654 0.5894 0.022 Uiso 1 1 calc R . .
C4 C 0.79739(9) 0.88644(6) 0.55872(5) 0.01747(16) Uani 1 1 d . . .
C5 C 0.68142(10) 0.86151(7) 0.52073(7) 0.0271(2) Uani 1 1 d . . .
H5A H 0.6971 0.8682 0.4749 0.041 Uiso 1 1 calc R . .
H5B H 0.6126 0.8972 0.5334 0.041 Uiso 1 1 calc R . .
H5C H 0.6610 0.8033 0.5298 0.041 Uiso 1 1 calc R . .
C6 C 0.77278(9) 1.03043(6) 0.52110(6) 0.02114(17) Uani 1 1 d . . .
H6A H 0.7255 1.0036 0.4857 0.025 Uiso 1 1 calc R . .
C7 C 0.86418(11) 1.09441(7) 0.49214(6) 0.0286(2) Uani 1 1 d . . .
H7A H 0.9230 1.0654 0.4646 0.043 Uiso 1 1 calc R . .
H7B H 0.9085 1.1226 0.5267 0.043 Uiso 1 1 calc R . .
H7C H 0.8187 1.1356 0.4669 0.043 Uiso 1 1 calc R . .
C8 C 0.68108(12) 1.07410(8) 0.56742(7) 0.0311(2) Uani 1 1 d . . .
H8A H 0.6239 1.0328 0.5848 0.047 Uiso 1 1 calc R . .
H8B H 0.6350 1.1168 0.5441 0.047 Uiso 1 1 calc R . .
H8C H 0.7267 1.1002 0.6025 0.047 Uiso 1 1 calc R . .
Fe2 Fe 0.5000 1.0000 0.853436(9) 0.01701(4) Uani 1 2 d S . .
O2 O 0.55325(7) 0.89803(4) 0.89899(4) 0.02226(15) Uani 1 1 d . . .
N2 N 0.35671(8) 0.94121(5) 0.80566(5) 0.01898(15) Uani 1 1 d . . .
C9 C 0.58021(11) 0.75222(7) 0.92295(6) 0.0252(2) Uani 1 1 d . . .
H9A H 0.5685 0.7593 0.9691 0.038 Uiso 1 1 calc R . .
H9B H 0.6681 0.7546 0.9129 0.038 Uiso 1 1 calc R . .
H9C H 0.5470 0.6982 0.9097 0.038 Uiso 1 1 calc R . .
C10 C 0.51272(9) 0.82211(7) 0.88716(5) 0.01830(17) Uani 1 1 d . . .
C11 C 0.41482(10) 0.80213(6) 0.84593(5) 0.02035(17) Uani 1 1 d . . .
H11A H 0.3967 0.7446 0.8416 0.024 Uiso 1 1 calc R . .
C12 C 0.33746(9) 0.85887(6) 0.80886(5) 0.01990(17) Uani 1 1 d . . .
C13 C 0.23029(11) 0.81686(7) 0.77278(6) 0.0285(2) Uani 1 1 d . . .
H13A H 0.1524 0.8417 0.7865 0.043 Uiso 1 1 calc R . .
H13B H 0.2297 0.7571 0.7823 0.043 Uiso 1 1 calc R . .
H13C H 0.2408 0.8251 0.7267 0.043 Uiso 1 1 calc R . .
C14 C 0.26764(11) 0.99505(7) 0.76836(6) 0.0248(2) Uani 1 1 d . . .
H14A H 0.2240 0.9597 0.7362 0.030 Uiso 1 1 calc R . .
C15 C 0.33861(12) 1.06521(8) 0.73286(7) 0.0312(2) Uani 1 1 d . . .
H15A H 0.4007 1.0404 0.7048 0.047 Uiso 1 1 calc R . .
H15B H 0.3789 1.1014 0.7642 0.047 Uiso 1 1 calc R . .
H15C H 0.2809 1.0980 0.7072 0.047 Uiso 1 1 calc R . .
C16 C 0.17156(12) 1.03268(10) 0.81522(8) 0.0416(3) Uani 1 1 d . . .
H16A H 0.1297 0.9876 0.8381 0.062 Uiso 1 1 calc R . .
H16B H 0.1111 1.0652 0.7911 0.062 Uiso 1 1 calc R . .
H16C H 0.2133 1.0689 0.8460 0.062 Uiso 1 1 calc R . .

loop_
_atom_site_aniso_label
_atom_site_aniso_U_11
_atom_site_aniso_U_22
_atom_site_aniso_U_33
_atom_site_aniso_U_23
_atom_site_aniso_U_13
_atom_site_aniso_U_12
Fe1 0.01597(7) 0.01371(7) 0.01804(10) 0.000 0.000 -0.00255(6)
O1 0.0252(3) 0.0162(3) 0.0242(4) 0.0026(3) -0.0065(3) -0.0050(3)
N1 0.0167(3) 0.0168(3) 0.0180(4) 0.0002(3) -0.0020(3) 0.0013(3)
C1 0.0298(5) 0.0173(4) 0.0277(5) 0.0053(4) -0.0072(4) -0.0030(3)
C2 0.0206(4) 0.0151(4) 0.0175(4) 0.0003(3) 0.0001(3) -0.0016(3)
C3 0.0194(4) 0.0154(3) 0.0209(4) -0.0010(3) -0.0019(3) -0.0017(3)
C4 0.0154(3) 0.0184(4) 0.0186(4) -0.0030(3) -0.0016(3) -0.0001(3)
C5 0.0234(5) 0.0241(5) 0.0337(6) -0.0029(4) -0.0112(4) -0.0024(4)
C6 0.0200(4) 0.0204(4) 0.0230(5) 0.0024(4) -0.0046(3) 0.0027(4)
C7 0.0291(5) 0.0272(5) 0.0295(6) 0.0105(4) -0.0048(4) -0.0010(4)
C8 0.0287(5) 0.0257(5) 0.0388(7) 0.0019(5) 0.0025(4) 0.0102(4)
Fe2 0.01727(8) 0.01492(8) 0.01884(11) 0.000 0.000 -0.00433(6)
O2 0.0246(4) 0.0190(3) 0.0231(4) 0.0020(3) -0.0054(3) -0.0046(3)
N2 0.0179(3) 0.0195(3) 0.0195(4) 0.0004(3) -0.0028(3) -0.0029(3)
C9 0.0281(5) 0.0219(4) 0.0256(5) 0.0048(4) -0.0031(4) 0.0012(4)
C10 0.0203(4) 0.0173(4) 0.0173(4) 0.0018(3) 0.0023(3) -0.0015(3)
C11 0.0243(4) 0.0166(3) 0.0201(4) 0.0003(3) -0.0006(3) -0.0038(3)
C12 0.0207(4) 0.0214(4) 0.0176(4) -0.0008(3) -0.0005(3) -0.0048(3)
C13 0.0285(5) 0.0264(5) 0.0307(6) 0.0001(4) -0.0105(4) -0.0104(4)
C14 0.0226(5) 0.0239(5) 0.0278(5) 0.0026(4) -0.0081(4) -0.0001(3)
C15 0.0361(6) 0.0272(5) 0.0304(6) 0.0090(4) -0.0065(5) -0.0008(5)
C16 0.0255(6) 0.0447(7) 0.0546(9) 0.0056(7) 0.0033(5) 0.0097(5)

loop_
_atom_type_symbol
_atom_type_description
_atom_type_scat_dispersion_real
_atom_type_scat_dispersion_imag
_atom_type_scat_source
C C 0.0033 0.0016 'International Tables Vol C Tables 4.2.6.8 and 6.1.1.4'
H H 0.0000 0.0000 'International Tables Vol C Tables 4.2.6.8 and 6.1.1.4'
N N 0.0061 0.0033 'International Tables Vol C Tables 4.2.6.8 and 6.1.1.4'
O O 0.0106 0.0060 'International Tables Vol C Tables 4.2.6.8 and 6.1.1.4'
Fe Fe 0.3463 0.8444 'International Tables Vol C Tables 4.2.6.8 and 6.1.1.4'

loop_
_geom_angle_atom_site_label_1
_geom_angle_atom_site_label_2
_geom_angle_atom_site_label_3
_geom_angle
_geom_angle_site_symmetry_1
_geom_angle_site_symmetry_3
_geom_angle_publ_flag
O1 Fe1 O1 123.54(5) 2_775 . ?
O1 Fe1 N1 113.72(3) 2_775 . ?
O1 Fe1 N1 93.92(3) . . ?
O1 Fe1 N1 93.92(3) 2_775 2_775 ?
O1 Fe1 N1 113.72(3) . 2_775 ?
N1 Fe1 N1 120.32(5) . 2_775 ?
C2 O1 Fe1 125.07(7) . . ?
C4 N1 C6 118.96(8) . . ?
C4 N1 Fe1 123.11(6) . . ?
C6 N1 Fe1 117.85(6) . . ?
C2 C1 H1A 109.5 . . ?
C2 C1 H1B 109.5 . . ?
H1A C1 H1B 109.5 . . ?
C2 C1 H1C 109.5 . . ?
H1A C1 H1C 109.5 . . ?
H1B C1 H1C 109.5 . . ?
O1 C2 C3 125.31(9) . . ?
O1 C2 C1 115.21(9) . . ?
C3 C2 C1 119.48(8) . . ?
C2 C3 C4 128.21(8) . . ?
C2 C3 H3A 115.9 . . ?
C4 C3 H3A 115.9 . . ?
N1 C4 C3 123.18(8) . . ?
N1 C4 C5 121.90(9) . . ?
C3 C4 C5 114.91(8) . . ?
C4 C5 H5A 109.5 . . ?
C4 C5 H5B 109.5 . . ?
H5A C5 H5B 109.5 . . ?
C4 C5 H5C 109.5 . . ?
H5A C5 H5C 109.5 . . ?
H5B C5 H5C 109.5 . . ?
N1 C6 C7 109.98(8) . . ?
N1 C6 C8 109.01(9) . . ?
C7 C6 C8 110.79(9) . . ?
N1 C6 H6A 109.0 . . ?
C7 C6 H6A 109.0 . . ?
C8 C6 H6A 109.0 . . ?
C6 C7 H7A 109.5 . . ?
C6 C7 H7B 109.5 . . ?
H7A C7 H7B 109.5 . . ?
C6 C7 H7C 109.5 . . ?
H7A C7 H7C 109.5 . . ?
H7B C7 H7C 109.5 . . ?
C6 C8 H8A 109.5 . . ?
C6 C8 H8B 109.5 . . ?
H8A C8 H8B 109.5 . . ?
C6 C8 H8C 109.5 . . ?
H8A C8 H8C 109.5 . . ?
H8B C8 H8C 109.5 . . ?
O2 Fe2 O2 122.50(5) 2_675 . ?
O2 Fe2 N2 112.80(3) 2_675 . ?
O2 Fe2 N2 94.31(3) . . ?
O2 Fe2 N2 94.31(3) 2_675 2_675 ?
O2 Fe2 N2 112.80(3) . 2_675 ?
N2 Fe2 N2 122.52(5) . 2_675 ?
C10 O2 Fe2 125.14(7) . . ?
C12 N2 C14 119.26(8) . . ?
C12 N2 Fe2 122.77(7) . . ?
C14 N2 Fe2 117.91(6) . . ?
C10 C9 H9A 109.5 . . ?
C10 C9 H9B 109.5 . . ?
H9A C9 H9B 109.5 . . ?
C10 C9 H9C 109.5 . . ?
H9A C9 H9C 109.5 . . ?
H9B C9 H9C 109.5 . . ?
O2 C10 C11 125.33(9) . . ?
O2 C10 C9 115.09(9) . . ?
C11 C10 C9 119.58(9) . . ?
C10 C11 C12 128.18(9) . . ?
C10 C11 H11A 115.9 . . ?
C12 C11 H11A 115.9 . . ?
N2 C12 C11 123.44(9) . . ?
N2 C12 C13 121.64(9) . . ?
C11 C12 C13 114.92(9) . . ?
C12 C13 H13A 109.5 . . ?
C12 C13 H13B 109.5 . . ?
H13A C13 H13B 109.5 . . ?
C12 C13 H13C 109.5 . . ?
H13A C13 H13C 109.5 . . ?
H13B C13 H13C 109.5 . . ?
N2 C14 C15 110.00(9) . . ?
N2 C14 C16 109.09(10) . . ?
C15 C14 C16 110.69(10) . . ?
N2 C14 H14A 109.0 . . ?
C15 C14 H14A 109.0 . . ?
C16 C14 H14A 109.0 . . ?
C14 C15 H15A 109.5 . . ?
C14 C15 H15B 109.5 . . ?
H15A C15 H15B 109.5 . . ?
C14 C15 H15C 109.5 . . ?
H15A C15 H15C 109.5 . . ?
H15B C15 H15C 109.5 . . ?
C14 C16 H16A 109.5 . . ?
C14 C16 H16B 109.5 . . ?
H16A C16 H16B 109.5 . . ?
C14 C16 H16C 109.5 . . ?
H16A C16 H16C 109.5 . . ?
H16B C16 H16C 109.5 . . ?

loop_
_geom_bond_atom_site_label_1
_geom_bond_atom_site_label_2
_geom_bond_distance
_geom_bond_site_symmetry_2
_geom_bond_publ_flag
Fe1 O1 1.9407(8) 2_775 ?
Fe1 O1 1.9407(8) . ?
Fe1 N1 2.0447(8) . ?
Fe1 N1 2.0447(8) 2_775 ?
O1 C2 1.2997(12) . ?
N1 C4 1.3138(12) . ?
N1 C6 1.4803(12) . ?
C1 C2 1.5039(14) . ?
C1 H1A 0.9600 . ?
C1 H1B 0.9600 . ?
C1 H1C 0.9600 . ?
C2 C3 1.3808(13) . ?
C3 C4 1.4316(13) . ?
C3 H3A 0.9300 . ?
C4 C5 1.5133(14) . ?
C5 H5A 0.9600 . ?
C5 H5B 0.9600 . ?
C5 H5C 0.9600 . ?
C6 C7 1.5221(15) . ?
C6 C8 1.5265(16) . ?
C6 H6A 0.9800 . ?
C7 H7A 0.9600 . ?
C7 H7B 0.9600 . ?
C7 H7C 0.9600 . ?
C8 H8A 0.9600 . ?
C8 H8B 0.9600 . ?
C8 H8C 0.9600 . ?
Fe2 O2 1.9419(8) 2_675 ?
Fe2 O2 1.9419(8) . ?
Fe2 N2 2.0373(9) . ?
Fe2 N2 2.0373(9) 2_675 ?
O2 C10 1.2937(12) . ?
N2 C12 1.3139(13) . ?
N2 C14 1.4849(14) . ?
C9 C10 1.5056(15) . ?
C9 H9A 0.9600 . ?
C9 H9B 0.9600 . ?
C9 H9C 0.9600 . ?
C10 C11 1.3795(14) . ?
C11 C12 1.4338(14) . ?
C11 H11A 0.9300 . ?
C12 C13 1.5133(14) . ?
C13 H13A 0.9600 . ?
C13 H13B 0.9600 . ?
C13 H13C 0.9600 . ?
C14 C15 1.5238(17) . ?
C14 C16 1.5243(19) . ?
C14 H14A 0.9800 . ?
C15 H15A 0.9600 . ?
C15 H15B 0.9600 . ?
C15 H15C 0.9600 . ?
C16 H16A 0.9600 . ?
C16 H16B 0.9600 . ?
C16 H16C 0.9600 . ?
